data_1574104
loop_
_publ_author_name
'Phang, Si Jia Isabel'
'Zhang, Zheng-Feng'
'Su, Ming-Der'
'So, Cheuk-Wai'

_publ_section_title
;
 An N-phosphinoamidinato borasilenide: a vinyl-analogous anion containing
 a base-stabilised B&#xE001;Si double bond
;
_journal_issue 16
_journal_name_full 'Chemical Science'
_journal_page_first 6763
_journal_page_last 6769
_journal_paper_doi 10.1039/D5SC00047E
_journal_volume 16
_journal_year 2025
_chemical_formula_sum 'C66 H90 B2 K2 N4 P2 Si2'
_chemical_formula_weight 1157.35
_space_group_crystal_system triclinic
_space_group_IT_number 2
_space_group_name_Hall '-P 1'
_space_group_name_H-M_alt 'P -1'
_atom_sites_solution_hydrogens geom
_audit_update_record
;
2024-10-29 deposited with the CCDC.	2025-03-10 downloaded from the CCDC.
;
_cell_angle_alpha 87.641(3)
_cell_angle_beta 89.746(4)
_cell_angle_gamma 71.362(3)
_cell_formula_units_Z 1
_cell_length_a 8.9473(9)
_cell_length_b 12.2250(11)
_cell_length_c 15.6398(16)
_cell_measurement_reflns_used 9925
_cell_measurement_temperature 100.(2)
_cell_measurement_theta_max 28.6404
_cell_measurement_theta_min 2.4024
_cell_volume 1619.5(3)
_computing_cell_refinement 'SAINT V8.40B (Bruker AXS LLC, 2019)'
_computing_data_collection 'APEX4 (Ver 2021.4-0, Bruker AXS Inc., 2021)'
_computing_data_reduction 'SAINT V8.40B (Bruker AXS LLC, 2019)'
_computing_molecular_graphics 'shelXle (C.B. Huebschle, rev 1242)'
_computing_publication_material 'APEX4 (Ver 2021.4-0, Bruker AXS Inc., 2021)'
_computing_structure_refinement 'SHELXL-2018/3 (Sheldrick, 2018)'
_computing_structure_solution 'XT, VERSION 2018/2'
_diffrn_ambient_temperature 100.(2)
_diffrn_detector_area_resol_mean 7.3910
_diffrn_measured_fraction_theta_full 0.990
_diffrn_measured_fraction_theta_max 0.990
_diffrn_measurement_device 'four-circle diffractometer'
_diffrn_measurement_device_type 'Photon II CPADs detector'
_diffrn_measurement_method 'phi and omega scans'
_diffrn_radiation_monochromator 'Multilayer Mirror'
_diffrn_radiation_probe x-ray
_diffrn_radiation_type MoK\a
_diffrn_radiation_wavelength 0.71073
_diffrn_reflns_av_R_equivalents 0.1246
_diffrn_reflns_av_unetI/netI 0.1061
_diffrn_reflns_limit_h_max 12
_diffrn_reflns_limit_h_min -12
_diffrn_reflns_limit_k_max 16
_diffrn_reflns_limit_k_min -15
_diffrn_reflns_limit_l_max 21
_diffrn_reflns_limit_l_min -21
_diffrn_reflns_number 35840
_diffrn_reflns_theta_full 25.24
_diffrn_reflns_theta_max 28.78
_diffrn_reflns_theta_min 2.15
_diffrn_source 'Incoatec microfocus source'
_diffrn_source_current 1.4
_diffrn_source_power 0.07
_diffrn_source_type 'Bruker D8 Quest'
_diffrn_source_voltage 50
_exptl_absorpt_coefficient_mu 0.275
_exptl_absorpt_correction_T_max 0.96
_exptl_absorpt_correction_T_min 0.56
_exptl_absorpt_correction_type multi-scan
_exptl_absorpt_process_details
;
Krause, L., Herbst-Irmer, R., Sheldrick, G. M., Stalke, D. (2015).
"Comparison of silver and molybdenum microfocus X-ray sources for
single-crystal structure determination"
J. Appl. Cryst. 48, 3-10.
doi:10.1107/S1600576714022985
;
_exptl_crystal_colour brown
_exptl_crystal_density_diffrn 1.187
_exptl_crystal_density_method 'not measured'
_exptl_crystal_description block
_exptl_crystal_F_000 620
_exptl_crystal_size_max 0.220
_exptl_crystal_size_mid 0.200
_exptl_crystal_size_min 0.160
_refine_diff_density_max 0.784
_refine_diff_density_min -0.501
_refine_ls_extinction_method none
_refine_ls_goodness_of_fit_ref 1.023
_refine_ls_hydrogen_treatment constr
_refine_ls_matrix_type full
_refine_ls_number_parameters 441
_refine_ls_number_reflns 8351
_refine_ls_number_restraints 315
_refine_ls_restrained_S_all 1.009
_refine_ls_R_factor_all 0.1355
_refine_ls_R_factor_gt 0.0795
_refine_ls_shift/su_max 0.000
_refine_ls_shift/su_mean 0.000
_refine_ls_structure_factor_coef Fsqd
_refine_ls_weighting_details 'w=1/[\s^2^(Fo^2^)+(0.1316P)^2^+0.7428P] where P=(Fo^2^+2Fc^2^)/3'
_refine_ls_weighting_scheme calc
_refine_ls_wR_factor_gt 0.1979
_refine_ls_wR_factor_ref 0.2432
_reflns_Friedel_coverage 0.000
_reflns_number_gt 5039
_reflns_number_total 8351
_reflns_threshold_expression 'I > 2\s(I)'
_cod_data_source_file d5sc00047e2.cif
_cod_data_source_block scw3113m
_cod_depositor_comments
;
The following automatic conversions were performed:

data item '_diffrn_radiation_probe' value 'X-ray' was changed to
'x-ray' in accordance with the
/home/data/users/saulius/crontab/automatic-downloads/rss-feeds/RSC/lib/dictionaries/cif_core.dic
dictionary named 'cif_core.dic' version 2.4.2 last updated on
2011-04-26.

data item '_exptl_absorpt_correction_type' value 'Multi-Scan' was
changed to 'multi-scan' in accordance with the
/home/data/users/saulius/crontab/automatic-downloads/rss-feeds/RSC/lib/dictionaries/cif_core.dic
dictionary named 'cif_core.dic' version 2.4.2 last updated on
2011-04-26.

Automatic conversion script
Id: cif_fix_values 8170 2020-07-09 18:12:32Z antanas 

 Adding full bibliography for 1574102--1574107.cif.
;
_cod_database_code 1574104

loop_
_space_group_symop_operation_xyz
'x, y, z'
'-x, -y, -z'

loop_
_atom_site_type_symbol
_atom_site_label
_atom_site_fract_x
_atom_site_fract_y
_atom_site_fract_z
_atom_site_U_iso_or_equiv
_atom_site_adp_type
_atom_site_calc_flag
_atom_site_refinement_flags_adp
_atom_site_refinement_flags_occupancy
_atom_site_refinement_flags_posn
_atom_site_occupancy
_atom_site_disorder_assembly
_atom_site_disorder_group
K K1 0.47335(10) 0.68443(7) 0.49034(5) 0.0356(2) Uani d . . . 1.000000 . .
P P1 0.72831(10) 0.61061(7) 0.81074(5) 0.0259(2) Uani d . . D 1.000000 . .
Si Si1 0.60341(11) 0.50276(8) 0.65855(6) 0.0297(2) Uani d . . . 1.000000 . .
N N1 0.7584(3) 0.3814(2) 0.71457(17) 0.0240(6) Uani d . . . 1.000000 . .
N N2 0.8096(3) 0.4724(2) 0.83711(19) 0.0298(6) Uani d . . . 1.000000 . .
C C1 0.7782(4) 0.2741(3) 0.6733(2) 0.0249(7) Uani d . . . 1.000000 . .
C C2 0.8681(4) 0.2511(3) 0.5984(2) 0.0270(7) Uani d . . . 1.000000 . .
C C3 0.8752(4) 0.1513(3) 0.5554(2) 0.0304(7) Uani d . . . 1.000000 . .
H H3 0.952673 0.126787 0.508072 0.037000 Uiso calc U . R 1.000000 . .
C C4 0.7999(4) 0.0751(3) 0.5868(2) 0.0333(8) Uani d . . . 1.000000 . .
H H4 0.816322 0.000041 0.558839 0.040000 Uiso calc U . R 1.000000 . .
C C5 0.7131(4) 0.0988(3) 0.6614(2) 0.0296(7) Uani d . . . 1.000000 . .
H H5 0.662773 0.045825 0.683003 0.035000 Uiso calc U . R 1.000000 . .
C C6 0.6980(4) 0.1984(3) 0.7054(2) 0.0263(7) Uani d . . . 1.000000 . .
C C7 0.5902(4) 0.2241(3) 0.7826(2) 0.0313(7) Uani d . . . 1.000000 . .
H H7 0.609263 0.289222 0.812564 0.038000 Uiso calc U . R 1.000000 . .
C C8 0.4174(5) 0.2638(4) 0.7529(3) 0.0455(10) Uani d . . . 1.000000 . .
H H8A 0.348508 0.282431 0.802747 0.068000 Uiso calc U . R 1.000000 . .
H H8B 0.396236 0.201820 0.722393 0.068000 Uiso calc U . R 1.000000 . .
H H8C 0.397060 0.332562 0.714578 0.068000 Uiso calc U . R 1.000000 . .
C C9 0.6244(6) 0.1208(4) 0.8461(3) 0.0498(11) Uani d . . . 1.000000 . .
H H9A 0.562669 0.144030 0.898005 0.075000 Uiso calc U . R 1.000000 . .
H H9B 0.737041 0.093490 0.860734 0.075000 Uiso calc U . R 1.000000 . .
H H9C 0.595489 0.058649 0.820222 0.075000 Uiso calc U . R 1.000000 . .
C C10 0.9515(4) 0.3336(3) 0.5604(2) 0.0321(8) Uani d . . . 1.000000 . .
H H10 0.936490 0.397683 0.600615 0.038000 Uiso calc U . R 1.000000 . .
C C11 0.8782(5) 0.3872(4) 0.4745(3) 0.0427(9) Uani d . . . 1.000000 . .
H H11A 0.933938 0.438959 0.451399 0.064000 Uiso calc U . R 1.000000 . .
H H11B 0.766798 0.431212 0.482422 0.064000 Uiso calc U . R 1.000000 . .
H H11C 0.886838 0.325900 0.434507 0.064000 Uiso calc U . R 1.000000 . .
C C12 1.1282(5) 0.2763(3) 0.5494(3) 0.0471(10) Uani d . . . 1.000000 . .
H H12A 1.174590 0.332791 0.524523 0.071000 Uiso calc U . R 1.000000 . .
H H12B 1.146462 0.211721 0.511229 0.071000 Uiso calc U . R 1.000000 . .
H H12C 1.177260 0.247362 0.605249 0.071000 Uiso calc U . R 1.000000 . .
C C13 0.8265(4) 0.3822(3) 0.7923(2) 0.0261(7) Uani d . . . 1.000000 . .
C C14 0.9287(4) 0.2712(3) 0.8353(2) 0.0299(7) Uani d . . . 1.000000 . .
C C15 1.0525(4) 0.1909(3) 0.7939(3) 0.0359(8) Uani d . . . 1.000000 . .
H H15 1.069515 0.202896 0.734714 0.043000 Uiso calc U . R 1.000000 . .
C C16 1.1510(5) 0.0939(3) 0.8382(3) 0.0436(10) Uani d . . . 1.000000 . .
H H16 1.236825 0.041463 0.809827 0.052000 Uiso calc U . R 1.000000 . .
C C17 1.1236(5) 0.0738(3) 0.9238(3) 0.0488(11) Uani d . . . 1.000000 . .
H H17 1.189468 0.006991 0.954128 0.059000 Uiso calc U . R 1.000000 . .
C C18 0.9995(6) 0.1518(3) 0.9648(3) 0.0490(11) Uani d . . . 1.000000 . .
H H18 0.979370 0.137856 1.023242 0.059000 Uiso calc U . R 1.000000 . .
C C19 0.9049(5) 0.2499(3) 0.9211(2) 0.0381(9) Uani d . . . 1.000000 . .
H H19 0.822038 0.303630 0.950433 0.046000 Uiso calc U . R 1.000000 . .
C C20 0.8902(9) 0.6772(7) 0.8124(5) 0.0323(18) Uani d U P D 0.515(5) A 1
C C21 0.9609(9) 0.6504(6) 0.7238(4) 0.0369(16) Uani d U P D 0.515(5) A 1
H H21A 1.048011 0.682194 0.716430 0.055000 Uiso calc U P R 0.515(5) A 1
H H21B 0.879725 0.685308 0.680073 0.055000 Uiso calc U P R 0.515(5) A 1
H H21C 1.000554 0.566529 0.718035 0.055000 Uiso calc U P R 0.515(5) A 1
C C22 1.021(2) 0.6197(14) 0.8785(8) 0.039(3) Uani d U P D 0.515(5) A 1
H H22A 1.109954 0.649361 0.869012 0.058000 Uiso calc U P R 0.515(5) A 1
H H22B 1.057333 0.535860 0.872434 0.058000 Uiso calc U P R 0.515(5) A 1
H H22C 0.980337 0.637298 0.936336 0.058000 Uiso calc U P R 0.515(5) A 1
C C23 0.8227(10) 0.8073(6) 0.8220(5) 0.0402(18) Uani d U P D 0.515(5) A 1
H H23A 0.902235 0.843436 0.805328 0.060000 Uiso calc U P R 0.515(5) A 1
H H23B 0.793143 0.823219 0.881727 0.060000 Uiso calc U P R 0.515(5) A 1
H H23C 0.729233 0.838804 0.785107 0.060000 Uiso calc U P R 0.515(5) A 1
C C24 0.5934(9) 0.6513(7) 0.9064(5) 0.033(2) Uani d U P D 0.515(5) A 1
C C25 0.697(2) 0.6288(14) 0.9876(11) 0.034(3) Uani d U P D 0.515(5) A 1
H H25A 0.629952 0.635264 1.038187 0.051000 Uiso calc U P R 0.515(5) A 1
H H25B 0.752607 0.685758 0.989111 0.051000 Uiso calc U P R 0.515(5) A 1
H H25C 0.773478 0.550899 0.987189 0.051000 Uiso calc U P R 0.515(5) A 1
C C26 0.4787(9) 0.7762(6) 0.9013(5) 0.0412(19) Uani d U P D 0.515(5) A 1
H H26A 0.400040 0.785871 0.946561 0.062000 Uiso calc U P R 0.515(5) A 1
H H26B 0.425422 0.791874 0.845339 0.062000 Uiso calc U P R 0.515(5) A 1
H H26C 0.537772 0.830339 0.908641 0.062000 Uiso calc U P R 0.515(5) A 1
C C27 0.4923(9) 0.5697(7) 0.9118(5) 0.0391(18) Uani d U P D 0.515(5) A 1
H H27A 0.420779 0.589400 0.960527 0.059000 Uiso calc U P R 0.515(5) A 1
H H27B 0.561510 0.489605 0.919496 0.059000 Uiso calc U P R 0.515(5) A 1
H H27C 0.430660 0.578453 0.858893 0.059000 Uiso calc U P R 0.515(5) A 1
C C20A 0.9239(8) 0.6400(7) 0.7961(5) 0.0317(19) Uani d U P D 0.485(5) A 2
C C21A 1.0342(9) 0.5462(6) 0.7422(5) 0.0382(18) Uani d U P D 0.485(5) A 2
H H21D 1.129510 0.566275 0.728741 0.057000 Uiso calc U P R 0.485(5) A 2
H H21E 0.980273 0.540498 0.688996 0.057000 Uiso calc U P R 0.485(5) A 2
H H21F 1.063227 0.471882 0.774494 0.057000 Uiso calc U P R 0.485(5) A 2
C C22A 1.007(3) 0.6346(17) 0.8831(9) 0.047(4) Uani d U P D 0.485(5) A 2
H H22D 1.112318 0.641694 0.873624 0.071000 Uiso calc U P R 0.485(5) A 2
H H22E 1.017818 0.560705 0.913354 0.071000 Uiso calc U P R 0.485(5) A 2
H H22F 0.945003 0.698140 0.917651 0.071000 Uiso calc U P R 0.485(5) A 2
C C23A 0.9013(9) 0.7577(6) 0.7507(6) 0.0420(19) Uani d U P D 0.485(5) A 2
H H23D 0.998925 0.777287 0.754914 0.063000 Uiso calc U P R 0.485(5) A 2
H H23E 0.815361 0.816874 0.777821 0.063000 Uiso calc U P R 0.485(5) A 2
H H23F 0.874985 0.754389 0.690296 0.063000 Uiso calc U P R 0.485(5) A 2
C C24A 0.6249(11) 0.6812(7) 0.9087(5) 0.032(2) Uani d U P D 0.485(5) A 2
C C25A 0.700(3) 0.6386(16) 0.9972(12) 0.040(4) Uani d U P D 0.485(5) A 2
H H25D 0.621263 0.667220 1.041618 0.059000 Uiso calc U P R 0.485(5) A 2
H H25E 0.788926 0.667465 1.005710 0.059000 Uiso calc U P R 0.485(5) A 2
H H25F 0.737629 0.553912 1.000538 0.059000 Uiso calc U P R 0.485(5) A 2
C C26A 0.5890(11) 0.8133(6) 0.8967(5) 0.0395(19) Uani d U P D 0.485(5) A 2
H H26D 0.511509 0.852438 0.939117 0.059000 Uiso calc U P R 0.485(5) A 2
H H26E 0.546418 0.838749 0.839002 0.059000 Uiso calc U P R 0.485(5) A 2
H H26F 0.686373 0.832301 0.904370 0.059000 Uiso calc U P R 0.485(5) A 2
C C27A 0.4686(9) 0.6549(8) 0.9038(5) 0.0371(17) Uani d U P D 0.485(5) A 2
H H27D 0.405363 0.683786 0.954294 0.056000 Uiso calc U P R 0.485(5) A 2
H H27E 0.490185 0.571237 0.901876 0.056000 Uiso calc U P R 0.485(5) A 2
H H27F 0.410367 0.692909 0.852016 0.056000 Uiso calc U P R 0.485(5) A 2
C C28 0.4812(4) 0.7595(3) 0.6809(2) 0.0259(7) Uani d . . . 1.000000 . .
C C29 0.5236(4) 0.8532(3) 0.6429(2) 0.0305(7) Uani d . . . 1.000000 . .
H H29 0.633067 0.854566 0.653508 0.037000 Uiso calc U . R 1.000000 . .
C C30 0.4102(5) 0.9566(3) 0.6170(3) 0.0383(9) Uani d . . . 1.000000 . .
H H30 0.442265 1.017354 0.591612 0.046000 Uiso calc U . R 1.000000 . .
C C31 0.2525(5) 0.9720(3) 0.6277(3) 0.0413(9) Uani d . . . 1.000000 . .
H H31 0.175819 1.043522 0.611102 0.050000 Uiso calc U . R 1.000000 . .
C C32 0.2063(4) 0.8823(3) 0.6630(3) 0.0382(9) Uani d . . . 1.000000 . .
H H32 0.097360 0.891830 0.669904 0.046000 Uiso calc U . R 1.000000 . .
C C33 0.3183(4) 0.7788(3) 0.6880(2) 0.0325(8) Uani d . . . 1.000000 . .
H H33 0.283564 0.718068 0.711122 0.039000 Uiso calc U . R 1.000000 . .
B B1 0.6037(5) 0.6393(3) 0.7108(2) 0.0268(8) Uani d . . . 1.000000 . .

loop_
_atom_site_aniso_label
_atom_site_aniso_U_11
_atom_site_aniso_U_22
_atom_site_aniso_U_33
_atom_site_aniso_U_12
_atom_site_aniso_U_13
_atom_site_aniso_U_23
K1 0.0441(5) 0.0332(4) 0.0292(4) -0.0118(3) -0.0078(3) -0.0006(3)
P1 0.0362(5) 0.0205(4) 0.0211(4) -0.0090(3) -0.0025(3) -0.0009(3)
Si1 0.0369(5) 0.0213(4) 0.0287(5) -0.0065(4) -0.0087(4) 0.0000(4)
N1 0.0293(14) 0.0194(12) 0.0224(14) -0.0063(10) -0.0030(11) -0.0001(10)
N2 0.0348(15) 0.0248(14) 0.0278(16) -0.0065(11) -0.0085(12) -0.0023(11)
C1 0.0270(15) 0.0195(14) 0.0266(17) -0.0048(12) -0.0065(13) -0.0021(12)
C2 0.0277(16) 0.0243(16) 0.0272(18) -0.0058(13) -0.0033(13) -0.0018(13)
C3 0.0310(17) 0.0287(17) 0.0290(19) -0.0053(14) 0.0018(14) -0.0057(14)
C4 0.0381(18) 0.0245(17) 0.036(2) -0.0079(14) -0.0041(15) -0.0084(14)
C5 0.0350(17) 0.0269(17) 0.0284(18) -0.0125(14) -0.0056(14) 0.0037(13)
C6 0.0311(16) 0.0241(16) 0.0228(17) -0.0073(13) -0.0051(13) -0.0011(12)
C7 0.0400(19) 0.0318(18) 0.0256(18) -0.0159(15) 0.0010(14) -0.0039(14)
C8 0.039(2) 0.061(3) 0.042(2) -0.0219(19) 0.0067(18) -0.016(2)
C9 0.086(3) 0.043(2) 0.028(2) -0.032(2) 0.006(2) -0.0039(17)
C10 0.0370(18) 0.0291(17) 0.033(2) -0.0147(15) 0.0036(15) -0.0033(14)
C11 0.056(2) 0.043(2) 0.034(2) -0.0239(19) 0.0064(18) 0.0006(17)
C12 0.042(2) 0.037(2) 0.063(3) -0.0145(17) 0.010(2) -0.0014(19)
C13 0.0277(16) 0.0226(15) 0.0278(18) -0.0076(12) -0.0029(13) -0.0010(13)
C14 0.0358(17) 0.0205(15) 0.0325(19) -0.0074(13) -0.0107(14) -0.0024(13)
C15 0.0381(19) 0.0301(18) 0.037(2) -0.0080(15) -0.0077(16) 0.0003(15)
C16 0.043(2) 0.0291(19) 0.054(3) -0.0038(16) -0.0117(18) -0.0042(17)
C17 0.064(3) 0.0270(19) 0.047(3) -0.0024(18) -0.025(2) 0.0020(17)
C18 0.072(3) 0.035(2) 0.034(2) -0.009(2) -0.019(2) 0.0018(17)
C19 0.050(2) 0.0270(18) 0.031(2) -0.0017(15) -0.0116(16) -0.0047(14)
C20 0.050(4) 0.029(4) 0.026(4) -0.023(3) -0.007(3) -0.006(3)
C21 0.039(4) 0.044(4) 0.035(4) -0.024(3) -0.004(3) 0.002(3)
C22 0.037(6) 0.044(6) 0.036(5) -0.013(4) -0.008(5) 0.001(4)
C23 0.055(4) 0.028(3) 0.042(4) -0.021(3) -0.011(3) 0.003(3)
C24 0.046(4) 0.025(4) 0.023(3) -0.004(3) -0.008(3) -0.008(3)
C25 0.053(6) 0.029(5) 0.017(5) -0.009(4) 0.006(4) -0.009(4)
C26 0.047(4) 0.033(3) 0.032(4) 0.003(3) 0.004(3) 0.001(3)
C27 0.043(4) 0.046(4) 0.032(4) -0.018(3) 0.014(3) -0.005(3)
C20A 0.050(4) 0.022(4) 0.030(4) -0.021(3) -0.007(3) -0.004(3)
C21A 0.036(4) 0.039(4) 0.042(4) -0.015(3) 0.006(3) -0.002(3)
C22A 0.037(6) 0.058(7) 0.045(6) -0.012(6) -0.003(5) -0.001(5)
C23A 0.038(4) 0.033(4) 0.059(5) -0.017(3) 0.002(4) -0.002(3)
C24A 0.044(4) 0.024(4) 0.027(4) -0.008(3) -0.005(3) -0.011(3)
C25A 0.057(6) 0.041(7) 0.015(6) -0.007(5) -0.005(5) 0.000(5)
C26A 0.062(5) 0.021(3) 0.031(4) -0.005(3) 0.009(4) -0.007(3)
C27A 0.039(4) 0.043(4) 0.027(4) -0.009(3) 0.005(3) -0.003(3)
C28 0.0343(17) 0.0213(15) 0.0205(16) -0.0065(13) -0.0013(13) -0.0023(12)
C29 0.0354(18) 0.0266(17) 0.0294(19) -0.0101(14) -0.0089(14) 0.0002(13)
C30 0.054(2) 0.0240(17) 0.037(2) -0.0122(16) -0.0148(17) 0.0035(15)
C31 0.047(2) 0.0237(17) 0.047(2) -0.0019(15) -0.0103(18) -0.0040(16)
C32 0.0301(18) 0.038(2) 0.042(2) -0.0039(15) -0.0015(16) -0.0075(16)
C33 0.0371(18) 0.0280(17) 0.0323(19) -0.0101(14) -0.0004(15) -0.0013(14)
B1 0.0346(19) 0.0255(18) 0.0212(18) -0.0109(15) -0.0028(15) -0.0013(14)

loop_
_atom_type_symbol
_atom_type_description
_atom_type_scat_dispersion_real
_atom_type_scat_dispersion_imag
_atom_type_scat_source
C C 0.0033 0.0016 'International Tables Vol C Tables 4.2.6.8 and 6.1.1.4'
H H 0.0000 0.0000 'International Tables Vol C Tables 4.2.6.8 and 6.1.1.4'
B B 0.0013 0.0007 'International Tables Vol C Tables 4.2.6.8 and 6.1.1.4'
N N 0.0061 0.0033 'International Tables Vol C Tables 4.2.6.8 and 6.1.1.4'
P P 0.1023 0.0942 'International Tables Vol C Tables 4.2.6.8 and 6.1.1.4'
Si Si 0.0817 0.0704 'International Tables Vol C Tables 4.2.6.8 and 6.1.1.4'
K K 0.2009 0.2494 'International Tables Vol C Tables 4.2.6.8 and 6.1.1.4'

loop_
_geom_angle_atom_site_label_1
_geom_angle_atom_site_label_2
_geom_angle_atom_site_label_3
_geom_angle_site_symmetry_1
_geom_angle_site_symmetry_3
_geom_angle
_geom_angle_publ_flag
C28 K1 C3 . 2_666 96.84(9) ?
C28 K1 C2 . 2_666 116.35(9) ?
C3 K1 C2 2_666 2_666 25.30(8) ?
C28 K1 C1 . 2_666 139.75(8) ?
C3 K1 C1 2_666 2_666 43.25(8) ?
C2 K1 C1 2_666 2_666 24.73(8) ?
C28 K1 Si1 . . 55.16(6) ?
C3 K1 Si1 2_666 . 129.58(7) ?
C2 K1 Si1 2_666 . 126.28(7) ?
C1 K1 Si1 2_666 . 139.55(6) ?
C28 K1 C29 . . 25.10(8) ?
C3 K1 C29 2_666 . 93.40(9) ?
C2 K1 C29 2_666 . 118.03(9) ?
C1 K1 C29 2_666 . 133.67(8) ?
Si1 K1 C29 . . 76.01(6) ?
C28 K1 C4 . 2_666 97.79(9) ?
C3 K1 C4 2_666 2_666 24.33(9) ?
C2 K1 C4 2_666 2_666 43.46(8) ?
C1 K1 C4 2_666 2_666 49.30(8) ?
Si1 K1 C4 . 2_666 146.68(7) ?
C29 K1 C4 . 2_666 84.58(9) ?
C28 K1 C6 . 2_666 139.10(8) ?
C3 K1 C6 2_666 2_666 49.50(8) ?
C2 K1 C6 2_666 2_666 42.98(8) ?
C1 K1 C6 2_666 2_666 23.91(8) ?
Si1 K1 C6 . 2_666 161.93(6) ?
C29 K1 C6 . 2_666 121.09(8) ?
C4 K1 C6 2_666 2_666 41.62(8) ?
C28 K1 C33 . . 23.88(8) ?
C3 K1 C33 2_666 . 76.56(9) ?
C2 K1 C33 2_666 . 93.18(9) ?
C1 K1 C33 2_666 . 117.48(9) ?
Si1 K1 C33 . . 63.21(6) ?
C29 K1 C33 . . 40.98(9) ?
C4 K1 C33 2_666 . 84.37(9) ?
C6 K1 C33 2_666 . 124.65(8) ?
C28 K1 C5 . 2_666 116.86(8) ?
C3 K1 C5 2_666 2_666 41.84(9) ?
C2 K1 C5 2_666 2_666 49.31(8) ?
C1 K1 C5 2_666 2_666 41.33(8) ?
Si1 K1 C5 . 2_666 170.02(7) ?
C29 K1 C5 . 2_666 98.05(8) ?
C4 K1 C5 2_666 2_666 23.34(9) ?
C6 K1 C5 2_666 2_666 23.10(8) ?
C33 K1 C5 . 2_666 107.03(8) ?
C28 K1 Si1 . 2_666 150.05(7) ?
C3 K1 Si1 2_666 2_666 85.12(7) ?
C2 K1 Si1 2_666 2_666 60.07(6) ?
C1 K1 Si1 2_666 2_666 46.69(6) ?
Si1 K1 Si1 . 2_666 101.03(3) ?
C29 K1 Si1 . 2_666 174.71(7) ?
C4 K1 Si1 2_666 2_666 95.98(7) ?
C6 K1 Si1 2_666 2_666 61.44(6) ?
C33 K1 Si1 . 2_666 133.79(7) ?
C5 K1 Si1 2_666 2_666 84.24(6) ?
C28 K1 K1 . 2_666 105.51(6) ?
C3 K1 K1 2_666 2_666 114.58(7) ?
C2 K1 K1 2_666 2_666 92.64(6) ?
C1 K1 K1 2_666 2_666 91.33(6) ?
Si1 K1 K1 . 2_666 52.69(2) ?
C29 K1 K1 . 2_666 128.53(7) ?
C4 K1 K1 2_666 2_666 136.09(7) ?
C6 K1 K1 2_666 2_666 109.64(6) ?
C33 K1 K1 . 2_666 102.58(7) ?
C5 K1 K1 2_666 2_666 131.93(6) ?
Si1 K1 K1 2_666 2_666 48.33(2) ?
N2 P1 C20 . . 106.7(3) ?
N2 P1 B1 . . 113.96(16) ?
C20 P1 B1 . . 116.3(3) ?
N2 P1 C24A . . 106.7(3) ?
B1 P1 C24A . . 115.2(3) ?
N2 P1 C24 . . 97.9(3) ?
C20 P1 C24 . . 111.9(4) ?
B1 P1 C24 . . 108.6(3) ?
N2 P1 C20A . . 94.8(3) ?
B1 P1 C20A . . 113.7(3) ?
C24A P1 C20A . . 110.5(4) ?
N1 Si1 B1 . . 106.53(15) ?
N1 Si1 K1 . . 151.40(9) ?
B1 Si1 K1 . . 82.48(12) ?
N1 Si1 K1 . 2_666 92.11(9) ?
B1 Si1 K1 . 2_666 160.87(12) ?
K1 Si1 K1 . 2_666 78.97(3) ?
C13 N1 C1 . . 120.8(3) ?
C13 N1 Si1 . . 127.4(2) ?
C1 N1 Si1 . . 110.6(2) ?
C13 N2 P1 . . 130.0(3) ?
C2 C1 C6 . . 121.3(3) ?
C2 C1 N1 . . 118.9(3) ?
C6 C1 N1 . . 119.6(3) ?
C2 C1 K1 . 2_666 72.78(19) ?
C6 C1 K1 . 2_666 83.65(19) ?
N1 C1 K1 . 2_666 110.57(18) ?
C3 C2 C1 . . 118.0(3) ?
C3 C2 C10 . . 119.4(3) ?
C1 C2 C10 . . 122.5(3) ?
C3 C2 K1 . 2_666 76.6(2) ?
C1 C2 K1 . 2_666 82.49(19) ?
C10 C2 K1 . 2_666 108.1(2) ?
C4 C3 C2 . . 121.4(3) ?
C4 C3 K1 . 2_666 84.3(2) ?
C2 C3 K1 . 2_666 78.11(19) ?
C3 C4 C5 . . 119.6(3) ?
C3 C4 K1 . 2_666 71.4(2) ?
C5 C4 K1 . 2_666 83.8(2) ?
C4 C5 C6 . . 121.5(3) ?
C4 C5 K1 . 2_666 72.9(2) ?
C6 C5 K1 . 2_666 77.98(19) ?
C5 C6 C1 . . 118.1(3) ?
C5 C6 C7 . . 118.8(3) ?
C1 C6 C7 . . 123.0(3) ?
C5 C6 K1 . 2_666 78.93(19) ?
C1 C6 K1 . 2_666 72.44(18) ?
C7 C6 K1 . 2_666 116.1(2) ?
C6 C7 C9 . . 112.1(3) ?
C6 C7 C8 . . 109.8(3) ?
C9 C7 C8 . . 111.0(3) ?
C12 C10 C11 . . 109.2(3) ?
C12 C10 C2 . . 113.2(3) ?
C11 C10 C2 . . 111.1(3) ?
N2 C13 N1 . . 126.0(3) ?
N2 C13 C14 . . 113.5(3) ?
N1 C13 C14 . . 120.4(3) ?
C19 C14 C15 . . 118.1(3) ?
C19 C14 C13 . . 118.7(3) ?
C15 C14 C13 . . 123.1(3) ?
C16 C15 C14 . . 120.9(4) ?
C17 C16 C15 . . 119.8(4) ?
C16 C17 C18 . . 119.6(4) ?
C19 C18 C17 . . 120.3(4) ?
C18 C19 C14 . . 121.2(4) ?
C23 C20 C21 . . 110.5(6) ?
C23 C20 C22 . . 112.0(7) ?
C21 C20 C22 . . 107.4(9) ?
C23 C20 P1 . . 110.7(5) ?
C21 C20 P1 . . 101.6(5) ?
C22 C20 P1 . . 114.1(11) ?
C25 C24 C26 . . 111.1(8) ?
C25 C24 C27 . . 107.8(7) ?
C26 C24 C27 . . 107.3(6) ?
C25 C24 P1 . . 108.1(10) ?
C26 C24 P1 . . 114.4(5) ?
C27 C24 P1 . . 107.8(5) ?
C21A C20A C23A . . 108.4(6) ?
C21A C20A C22A . . 106.9(8) ?
C23A C20A C22A . . 109.4(10) ?
C21A C20A P1 . . 109.4(5) ?
C23A C20A P1 . . 111.6(6) ?
C22A C20A P1 . . 110.9(13) ?
C27A C24A C25A . . 108.3(9) ?
C27A C24A C26A . . 108.3(7) ?
C25A C24A C26A . . 110.2(8) ?
C27A C24A P1 . . 101.6(5) ?
C25A C24A P1 . . 119.1(11) ?
C26A C24A P1 . . 108.7(5) ?
C33 C28 C29 . . 115.1(3) ?
C33 C28 B1 . . 120.6(3) ?
C29 C28 B1 . . 124.3(3) ?
C33 C28 K1 . . 90.5(2) ?
C29 C28 K1 . . 84.5(2) ?
B1 C28 K1 . . 93.01(19) ?
C30 C29 C28 . . 121.6(3) ?
C30 C29 K1 . . 99.6(2) ?
C28 C29 K1 . . 70.43(18) ?
C31 C30 C29 . . 120.8(4) ?
C30 C31 C32 . . 119.4(3) ?
C33 C32 C31 . . 120.1(3) ?
C32 C33 C28 . . 122.9(3) ?
C32 C33 K1 . . 100.0(2) ?
C28 C33 K1 . . 65.64(19) ?
C28 B1 P1 . . 125.6(2) ?
C28 B1 Si1 . . 120.1(3) ?
P1 B1 Si1 . . 113.05(19) ?

loop_
_geom_bond_atom_site_label_1
_geom_bond_atom_site_label_2
_geom_bond_site_symmetry_2
_geom_bond_distance
_geom_bond_publ_flag
K1 C28 . 3.162(3) ?
K1 C3 2_666 3.189(4) ?
K1 C2 2_666 3.208(3) ?
K1 C1 2_666 3.330(3) ?
K1 Si1 . 3.3320(12) ?
K1 C29 . 3.341(4) ?
K1 C4 2_666 3.349(4) ?
K1 C6 2_666 3.471(3) ?
K1 C33 . 3.471(4) ?
K1 C5 2_666 3.483(3) ?
K1 Si1 2_666 3.5479(13) ?
K1 K1 2_666 4.3781(16) ?
P1 N2 . 1.648(3) ?
P1 C20 . 1.875(6) ?
P1 B1 . 1.878(4) ?
P1 C24A . 1.879(6) ?
P1 C24 . 1.898(6) ?
P1 C20A . 1.907(6) ?
Si1 N1 . 1.866(3) ?
Si1 B1 . 1.889(4) ?
N1 C13 . 1.363(4) ?
N1 C1 . 1.445(4) ?
N2 C13 . 1.299(4) ?
C1 C2 . 1.405(5) ?
C1 C6 . 1.416(5) ?
C2 C3 . 1.401(5) ?
C2 C10 . 1.535(5) ?
C3 C4 . 1.387(5) ?
C4 C5 . 1.388(5) ?
C5 C6 . 1.392(5) ?
C6 C7 . 1.521(5) ?
C7 C9 . 1.525(5) ?
C7 C8 . 1.533(5) ?
C10 C12 . 1.523(5) ?
C10 C11 . 1.524(6) ?
C13 C14 . 1.506(4) ?
C14 C19 . 1.385(5) ?
C14 C15 . 1.400(5) ?
C15 C16 . 1.390(5) ?
C16 C17 . 1.386(6) ?
C17 C18 . 1.387(6) ?
C18 C19 . 1.382(5) ?
C20 C23 . 1.524(9) ?
C20 C21 . 1.525(10) ?
C20 C22 . 1.538(9) ?
C24 C25 . 1.537(9) ?
C24 C26 . 1.543(8) ?
C24 C27 . 1.545(10) ?
C20A C21A . 1.532(10) ?
C20A C23A . 1.532(10) ?
C20A C22A . 1.545(9) ?
C24A C27A . 1.534(10) ?
C24A C25A . 1.537(9) ?
C24A C26A . 1.546(9) ?
C28 C33 . 1.405(5) ?
C28 C29 . 1.424(5) ?
C28 B1 . 1.581(5) ?
C29 C30 . 1.390(5) ?
C30 C31 . 1.373(6) ?
C31 C32 . 1.384(6) ?
C32 C33 . 1.382(5) ?
